data_7250496
loop_
_publ_author_name
'Stati, Dumitru'
'van Leusen, Jan'
'Kravtsov, Victor Ch.'
'Chumakov, Yurii'
'K\"ogerler, Paul'
'Baca, Svetlana G.'

_publ_section_title
;
 Variations of heterometallic cores and magnetic properties in
 Co(iii)--Y/Ln isobutyrate clusters with N-butyldiethanolamine: from
 tetranuclear to octanuclear clusters
;
_journal_issue 23
_journal_name_full 'RSC Advances'
_journal_page_first 18209
_journal_page_last 18223
_journal_paper_doi 10.1039/D5RA02513C
_journal_volume 15
_journal_year 2025
_chemical_formula_sum 'C54 H115 Co3 N8 O32.5 Yb3'
_chemical_formula_weight 2092.44
_space_group_crystal_system monoclinic
_space_group_IT_number 14
_space_group_name_Hall '-P 2ybc'
_space_group_name_H-M_alt 'P 1 21/c 1'
_atom_sites_solution_hydrogens mixed
_audit_creation_method SHELXL-2016/6
_audit_update_record
;
2023-01-31 deposited with the CCDC.	2025-05-20 downloaded from the CCDC.
;
_cell_angle_alpha 90
_cell_angle_beta 101.84(3)
_cell_angle_gamma 90
_cell_formula_units_Z 4
_cell_length_a 21.351(4)
_cell_length_b 19.684(4)
_cell_length_c 19.219(4)
_cell_measurement_reflns_used 3561
_cell_measurement_temperature 100(2)
_cell_measurement_theta_max 19.94
_cell_measurement_theta_min 2.18
_cell_volume 7905(3)
_computing_cell_refinement 'Bruker SAINT'
_computing_data_collection 'Bruker APEX2'
_computing_data_reduction 'Bruker SAINT, SADABS and XPREP'
_computing_molecular_graphics 'Bruker SHELXTL'
_computing_publication_material 'Bruker SHELXTL'
_computing_structure_refinement 'SHELXL-2016/6 (Sheldrick, 2016)'
_computing_structure_solution 'SHELXS-97 (Sheldrick 2008)'
_diffrn_ambient_temperature 100(2)
_diffrn_measured_fraction_theta_full 0.998
_diffrn_measured_fraction_theta_max 0.998
_diffrn_measurement_device_type 'Bruker APEX-II CCD'
_diffrn_measurement_method '\w scans'
_diffrn_radiation_type MoK\a
_diffrn_radiation_wavelength 0.71073
_diffrn_reflns_av_R_equivalents 0.1441
_diffrn_reflns_av_unetI/netI 0.0949
_diffrn_reflns_Laue_measured_fraction_full 0.998
_diffrn_reflns_Laue_measured_fraction_max 0.998
_diffrn_reflns_limit_h_max 24
_diffrn_reflns_limit_h_min -24
_diffrn_reflns_limit_k_max 22
_diffrn_reflns_limit_k_min -22
_diffrn_reflns_limit_l_max 22
_diffrn_reflns_limit_l_min -22
_diffrn_reflns_number 80774
_diffrn_reflns_point_group_measured_fraction_full 0.998
_diffrn_reflns_point_group_measured_fraction_max 0.998
_diffrn_reflns_theta_full 24.532
_diffrn_reflns_theta_max 24.532
_diffrn_reflns_theta_min 0.974
_exptl_absorpt_coefficient_mu 4.212
_exptl_absorpt_correction_T_max 0.777
_exptl_absorpt_correction_T_min 0.579
_exptl_absorpt_correction_type multi-scan
_exptl_absorpt_process_details sadabs
_exptl_crystal_colour brown
_exptl_crystal_density_diffrn 1.758
_exptl_crystal_description block
_exptl_crystal_F_000 4184
_exptl_crystal_size_max 0.210
_exptl_crystal_size_mid 0.110
_exptl_crystal_size_min 0.060
_refine_diff_density_max 1.127
_refine_diff_density_min -1.594
_refine_diff_density_rms 0.178
_refine_ls_extinction_method none
_refine_ls_goodness_of_fit_ref 1.035
_refine_ls_hydrogen_treatment constr
_refine_ls_matrix_type full
_refine_ls_number_parameters 1011
_refine_ls_number_reflns 13166
_refine_ls_number_restraints 217
_refine_ls_restrained_S_all 1.027
_refine_ls_R_factor_all 0.0862
_refine_ls_R_factor_gt 0.0541
_refine_ls_shift/su_max 0.001
_refine_ls_shift/su_mean 0.000
_refine_ls_structure_factor_coef Fsqd
_refine_ls_weighting_details 'w=1/[\s^2^(Fo^2^)+(0.0016P)^2^+70.7500P] where P=(Fo^2^+2Fc^2^)/3'
_refine_ls_weighting_scheme calc
_refine_ls_wR_factor_gt 0.1143
_refine_ls_wR_factor_ref 0.1300
_reflns_Friedel_coverage 0.000
_reflns_number_gt 9458
_reflns_number_total 13166
_reflns_threshold_expression 'I > 2\s(I)'
_cod_data_source_file d5ra02513c2.cif
_cod_data_source_block SDA-241
_cod_original_sg_symbol_H-M 'P 21/c'
_cod_original_formula_sum 'C54 H115 Co3 N8 O32.50 Yb3'
_cod_database_code 7250496
_shelx_shelxl_version_number 2016/6
_shelx_space_group_comment
; 
The symmetry employed for this shelxl refinement is uniquely defined 
by the following loop, which should always be used as a source of 
symmetry information in preference to the above space-group names. 
They are only intended as comments. 
;
_shelx_estimated_absorpt_t_min 0.472
_shelx_estimated_absorpt_t_max 0.786

loop_
_space_group_symop_operation_xyz
'x, y, z'
'-x, y+1/2, -z+1/2'
'-x, -y, -z'
'x, -y-1/2, z-1/2'

loop_
_atom_site_label
_atom_site_type_symbol
_atom_site_fract_x
_atom_site_fract_y
_atom_site_fract_z
_atom_site_U_iso_or_equiv
_atom_site_adp_type
_atom_site_occupancy
_atom_site_site_symmetry_order
_atom_site_calc_flag
_atom_site_refinement_flags_posn
_atom_site_refinement_flags_adp
_atom_site_refinement_flags_occupancy
_atom_site_disorder_assembly
_atom_site_disorder_group
Yb1 Yb 0.28404(2) 0.17450(2) 0.84218(2) 0.02228(12) Uani 1 1 d . . . . .
Yb2 Yb 0.32249(2) 0.35416(2) 0.91465(2) 0.02553(12) Uani 1 1 d . . . . .
Yb3 Yb 0.17225(2) 0.32210(2) 0.77234(3) 0.03060(13) Uani 1 1 d . . . . .
Co1 Co 0.13360(7) 0.18481(7) 0.84878(8) 0.0308(3) Uani 1 1 d . . . . .
Co2 Co 0.42366(6) 0.22884(6) 0.92552(7) 0.0224(3) Uani 1 1 d . . . . .
Co3 Co 0.24442(7) 0.46693(7) 0.80863(8) 0.0313(3) Uani 1 1 d . . . . .
C1 C 0.3914(5) 0.0946(5) 0.9605(5) 0.029(2) Uani 1 1 d . . . . .
C2 C 0.4090(5) 0.0273(5) 0.9978(5) 0.028(2) Uani 1 1 d . . . . .
H2A H 0.453155 0.031158 1.027516 0.034 Uiso 1 1 calc R U . . .
C3 C 0.3619(6) 0.0105(6) 1.0476(6) 0.044(3) Uani 1 1 d . . . . .
H3A H 0.318957 0.002754 1.018926 0.066 Uiso 1 1 calc R U . . .
H3B H 0.360675 0.048571 1.080150 0.066 Uiso 1 1 calc R U . . .
H3C H 0.376469 -0.030540 1.075174 0.066 Uiso 1 1 calc R U . . .
C4 C 0.4089(5) -0.0289(5) 0.9431(6) 0.039(3) Uani 1 1 d . . . . .
H4A H 0.437504 -0.016335 0.911330 0.058 Uiso 1 1 calc R U . . .
H4B H 0.365347 -0.035004 0.915197 0.058 Uiso 1 1 calc R U . . .
H4C H 0.423649 -0.071398 0.967553 0.058 Uiso 1 1 calc R U . . .
C5 C 0.4416(6) 0.3158(6) 1.0454(5) 0.033(3) Uani 1 1 d . . . . .
C6 C 0.4796(6) 0.3371(6) 1.1186(6) 0.047(3) Uani 1 1 d . . . . .
H6A H 0.457832 0.314536 1.153785 0.057 Uiso 1 1 calc R U . . .
C7 C 0.5492(6) 0.3113(7) 1.1359(7) 0.064(4) Uani 1 1 d . . . . .
H7A H 0.570906 0.329023 1.182220 0.096 Uiso 1 1 calc R U . . .
H7B H 0.571651 0.326985 1.099152 0.096 Uiso 1 1 calc R U . . .
H7C H 0.549409 0.261549 1.137174 0.096 Uiso 1 1 calc R U . . .
C8 C 0.4767(8) 0.4099(8) 1.1326(9) 0.093(6) Uani 1 1 d . . . . .
H8A H 0.498303 0.434990 1.100208 0.140 Uiso 1 1 calc R U . . .
H8B H 0.498019 0.419293 1.181844 0.140 Uiso 1 1 calc R U . . .
H8C H 0.431893 0.424376 1.125086 0.140 Uiso 1 1 calc R U . . .
C9 C 0.2885(7) 0.5122(6) 0.9501(7) 0.056(4) Uani 1 1 d . . . . .
C10 C 0.2920(9) 0.5684(7) 1.0062(8) 0.075(5) Uani 1 1 d . . . . .
H10A H 0.284977 0.544779 1.049979 0.090 Uiso 1 1 calc R U . . .
C11 C 0.3569(10) 0.5951(10) 1.0247(12) 0.129(9) Uani 1 1 d . . . . .
H11A H 0.360096 0.627112 1.064314 0.193 Uiso 1 1 calc R U . . .
H11B H 0.367258 0.618497 0.983515 0.193 Uiso 1 1 calc R U . . .
H11C H 0.386983 0.557549 1.038776 0.193 Uiso 1 1 calc R U . . .
C12 C 0.2371(11) 0.6189(10) 0.9875(12) 0.145(10) Uani 1 1 d . . . . .
H12A H 0.247304 0.652638 0.953979 0.218 Uiso 1 1 calc R U . . .
H12B H 0.230957 0.641940 1.030860 0.218 Uiso 1 1 calc R U . . .
H12C H 0.197856 0.594798 0.965805 0.218 Uiso 1 1 calc R U . . .
C13 C 0.1092(7) 0.4717(8) 0.7779(10) 0.080(5) Uani 1 1 d D . . . .
C14 C 0.0435(9) 0.5071(13) 0.7432(15) 0.066(5) Uani 0.612(13) 1 d D U P A 1
H14 H 0.052629 0.556098 0.735813 0.080 Uiso 0.612(13) 1 calc R U P A 1
C14' C 0.0611(16) 0.5210(16) 0.8043(18) 0.066(5) Uani 0.388(13) 1 d D U P A 2
H14' H 0.088785 0.561949 0.804148 0.079 Uiso 0.388(13) 1 calc R U P A 2
C15 C 0.0063(15) 0.5041(17) 0.7902(18) 0.111(10) Uani 0.612(13) 1 d D U P A 1
H15A H 0.029438 0.521846 0.835928 0.167 Uiso 0.612(13) 1 calc R U P A 1
H15B H -0.032253 0.531389 0.773498 0.167 Uiso 0.612(13) 1 calc R U P A 1
H15C H -0.005966 0.456766 0.796090 0.167 Uiso 0.612(13) 1 calc R U P A 1
C15' C 0.047(3) 0.536(3) 0.866(2) 0.117(11) Uani 0.388(13) 1 d D U P A 2
H15D H 0.082330 0.520514 0.904460 0.175 Uiso 0.388(13) 1 calc R U P A 2
H15E H 0.041632 0.584811 0.869901 0.175 Uiso 0.388(13) 1 calc R U P A 2
H15F H 0.007698 0.512406 0.870707 0.175 Uiso 0.388(13) 1 calc R U P A 2
C16 C 0.0050(10) 0.4781(11) 0.6699(13) 0.069(5) Uani 0.612(13) 1 d D U P A 1
H16A H 0.032035 0.480022 0.634410 0.103 Uiso 0.612(13) 1 calc R U P A 1
H16B H -0.007231 0.430919 0.676267 0.103 Uiso 0.612(13) 1 calc R U P A 1
H16C H -0.033518 0.505542 0.653676 0.103 Uiso 0.612(13) 1 calc R U P A 1
C16' C 0.0213(18) 0.535(2) 0.729(2) 0.068(5) Uani 0.388(13) 1 d D U P A 2
H16D H 0.044678 0.517607 0.693253 0.102 Uiso 0.388(13) 1 calc R U P A 2
H16E H -0.019943 0.511064 0.722701 0.102 Uiso 0.388(13) 1 calc R U P A 2
H16F H 0.013991 0.583469 0.721894 0.102 Uiso 0.388(13) 1 calc R U P A 2
C17 C 0.0380(6) 0.2347(6) 0.7327(7) 0.045(3) Uani 1 1 d . . . . .
C18 C -0.0311(6) 0.2289(8) 0.6910(8) 0.067(4) Uani 1 1 d . . . . .
H18A H -0.048765 0.183179 0.699192 0.081 Uiso 1 1 calc R U . . .
C19 C -0.0695(11) 0.2839(12) 0.7181(12) 0.139(8) Uani 1 1 d . U . . .
H19A H -0.072369 0.323731 0.687072 0.209 Uiso 1 1 calc R U . . .
H19B H -0.048430 0.296572 0.766574 0.209 Uiso 1 1 calc R U . . .
H19C H -0.112657 0.266918 0.718245 0.209 Uiso 1 1 calc R U . . .
C20 C -0.0353(8) 0.2396(11) 0.6153(10) 0.113(7) Uani 1 1 d . . . . .
H20A H -0.006352 0.208073 0.598007 0.170 Uiso 1 1 calc R U . . .
H20B H -0.022985 0.286427 0.607117 0.170 Uiso 1 1 calc R U . . .
H20C H -0.079286 0.231491 0.589741 0.170 Uiso 1 1 calc R U . . .
C21 C 0.1763(6) 0.0541(5) 0.8154(6) 0.034(3) Uani 1 1 d . . . . .
C22 C 0.1630(5) -0.0224(5) 0.8056(6) 0.037(3) Uani 1 1 d . . . . .
H22A H 0.119892 -0.031909 0.816270 0.044 Uiso 1 1 calc R U . . .
C23 C 0.1615(8) -0.0430(7) 0.7281(8) 0.080(5) Uani 1 1 d . . . . .
H23A H 0.145483 -0.089609 0.720221 0.121 Uiso 1 1 calc R U . . .
H23B H 0.204853 -0.040408 0.718680 0.121 Uiso 1 1 calc R U . . .
H23C H 0.133293 -0.012113 0.696037 0.121 Uiso 1 1 calc R U . . .
C24 C 0.2110(7) -0.0626(6) 0.8553(7) 0.060(4) Uani 1 1 d . . . . .
H24A H 0.208413 -0.051398 0.904346 0.091 Uiso 1 1 calc R U . . .
H24B H 0.253890 -0.051758 0.847719 0.091 Uiso 1 1 calc R U . . .
H24C H 0.202497 -0.111099 0.846841 0.091 Uiso 1 1 calc R U . . .
C25 C 0.1378(5) 0.1273(6) 0.9792(7) 0.044(3) Uani 1 1 d . . . . .
H25A H 0.129328 0.129326 1.027892 0.052 Uiso 1 1 calc R U . . .
H25B H 0.130903 0.080010 0.961799 0.052 Uiso 1 1 calc R U . . .
C26 C 0.2057(5) 0.1483(6) 0.9802(6) 0.042(3) Uani 1 1 d . . . . .
H26A H 0.218874 0.183530 1.017104 0.050 Uiso 1 1 calc R U . . .
H26B H 0.234368 0.108649 0.992618 0.050 Uiso 1 1 calc R U . . .
C27 C 0.0909(6) 0.2428(5) 0.9639(7) 0.046(3) Uani 1 1 d . . . . .
H27A H 0.129599 0.249690 1.001551 0.055 Uiso 1 1 calc R U . . .
H27B H 0.052787 0.246681 0.985591 0.055 Uiso 1 1 calc R U . . .
C28 C 0.0880(5) 0.2962(5) 0.9054(6) 0.040(3) Uani 1 1 d . . . . .
H28A H 0.045505 0.295711 0.872943 0.048 Uiso 1 1 calc R U . . .
H28B H 0.095665 0.342139 0.926383 0.048 Uiso 1 1 calc R U . . .
C29 C 0.0275(5) 0.1449(6) 0.9128(7) 0.052(3) Uani 1 1 d . . . . .
H29A H 0.028642 0.106027 0.880401 0.062 Uiso 1 1 calc R U . . .
H29B H -0.001527 0.179389 0.885926 0.062 Uiso 1 1 calc R U . . .
C30 C -0.0018(6) 0.1205(6) 0.9732(7) 0.052(4) Uani 1 1 d . . . . .
H30A H 0.001059 0.157098 1.009042 0.063 Uiso 1 1 calc R U . . .
H30B H 0.022812 0.081068 0.996240 0.063 Uiso 1 1 calc R U . . .
C31 C -0.0718(7) 0.1000(9) 0.9480(9) 0.081(5) Uani 1 1 d . . . . .
H31A H -0.096177 0.140099 0.926276 0.097 Uiso 1 1 calc R U . . .
H31B H -0.074341 0.064994 0.910578 0.097 Uiso 1 1 calc R U . . .
C32 C -0.1034(7) 0.0726(7) 1.0058(9) 0.073(5) Uani 1 1 d . . . . .
H32A H -0.100029 0.106254 1.043926 0.109 Uiso 1 1 calc R U . . .
H32B H -0.082003 0.030536 1.024895 0.109 Uiso 1 1 calc R U . . .
H32C H -0.148590 0.063265 0.985871 0.109 Uiso 1 1 calc R U . . .
C33 C 0.4984(5) 0.1627(6) 0.8479(6) 0.034(3) Uani 1 1 d . . . . .
H33A H 0.503104 0.120529 0.876542 0.041 Uiso 1 1 calc R U . . .
H33B H 0.531560 0.162802 0.818674 0.041 Uiso 1 1 calc R U . . .
C34 C 0.4326(5) 0.1653(7) 0.8003(6) 0.046(3) Uani 1 1 d . . . . .
H34A H 0.433457 0.195340 0.759166 0.056 Uiso 1 1 calc R U . . .
H34B H 0.419988 0.119222 0.781918 0.056 Uiso 1 1 calc R U . . .
C35 C 0.5115(6) 0.2852(6) 0.8547(7) 0.050(3) Uani 1 1 d D . . . .
H35A H 0.497826 0.275524 0.803256 0.060 Uiso 1 1 calc R U . . .
H35B H 0.556536 0.300819 0.863712 0.060 Uiso 1 1 calc R U . . .
C36 C 0.4708(7) 0.3388(6) 0.8752(9) 0.076(5) Uani 1 1 d D . . . .
H36A H 0.494321 0.360978 0.919099 0.092 Uiso 1 1 calc R U . . .
H36B H 0.462762 0.373580 0.837272 0.092 Uiso 1 1 calc R U . . .
C37 C 0.5622(5) 0.2138(5) 0.9564(5) 0.030(2) Uani 1 1 d . . . . .
H37A H 0.551947 0.176224 0.986416 0.036 Uiso 1 1 calc R U . . .
H37B H 0.566622 0.255620 0.985721 0.036 Uiso 1 1 calc R U . . .
C38 C 0.6266(5) 0.1988(6) 0.9380(6) 0.035(3) Uani 1 1 d . . . . .
H38A H 0.636391 0.233524 0.904461 0.042 Uiso 1 1 calc R U . . .
H38B H 0.625458 0.153806 0.914754 0.042 Uiso 1 1 calc R U . . .
C39 C 0.6786(5) 0.1994(6) 1.0063(6) 0.044(3) Uani 1 1 d . . . . .
H39A H 0.679022 0.244541 1.029161 0.052 Uiso 1 1 calc R U . . .
H39B H 0.667798 0.165173 1.039700 0.052 Uiso 1 1 calc R U . . .
C40 C 0.7454(6) 0.1843(7) 0.9929(7) 0.055(4) Uani 1 1 d . . . . .
H40A H 0.758518 0.220881 0.964384 0.083 Uiso 1 1 calc R U . . .
H40B H 0.744641 0.141140 0.967214 0.083 Uiso 1 1 calc R U . . .
H40C H 0.775928 0.181042 1.038428 0.083 Uiso 1 1 calc R U . . .
C41 C 0.3449(6) 0.5264(6) 0.7583(7) 0.052(3) Uani 1 1 d D . . . .
H41A H 0.359409 0.534686 0.713316 0.062 Uiso 1 1 calc R U . B 1
H41B H 0.365012 0.561004 0.793264 0.062 Uiso 1 1 calc R U . B 1
C42 C 0.3654(11) 0.4579(9) 0.7853(13) 0.035(4) Uani 0.517(18) 1 d D U P C 1
H42A H 0.362281 0.426402 0.744598 0.042 Uiso 0.517(18) 1 calc R U P C 1
H42B H 0.410745 0.459702 0.810368 0.042 Uiso 0.517(18) 1 calc R U P C 1
C42' C 0.3711(11) 0.4889(11) 0.8232(11) 0.035(4) Uani 0.483(18) 1 d D U P C 2
H42C H 0.414021 0.471148 0.820990 0.042 Uiso 0.483(18) 1 calc R U P C 2
H42D H 0.375540 0.519532 0.864758 0.042 Uiso 0.483(18) 1 calc R U P C 2
C43 C 0.2432(8) 0.5097(6) 0.6725(6) 0.061(4) Uani 1 1 d . . . . .
H43A H 0.202423 0.534598 0.656906 0.073 Uiso 1 1 calc R U . . .
H43B H 0.271467 0.521482 0.639449 0.073 Uiso 1 1 calc R U . . .
C44 C 0.2305(9) 0.4391(7) 0.6677(7) 0.089(6) Uani 1 1 d . . . . .
H44A H 0.191362 0.431469 0.630858 0.107 Uiso 1 1 calc R U . . .
H44B H 0.266331 0.416219 0.651659 0.107 Uiso 1 1 calc R U . . .
C45 C 0.2537(6) 0.6041(5) 0.7560(7) 0.049(3) Uani 1 1 d . . . . .
H45A H 0.271120 0.617073 0.805979 0.059 Uiso 1 1 calc R U . . .
H45B H 0.206500 0.604626 0.749072 0.059 Uiso 1 1 calc R U . . .
C46 C 0.2731(7) 0.6586(5) 0.7084(7) 0.053(4) Uani 1 1 d . . . . .
H46A H 0.320417 0.661397 0.717607 0.063 Uiso 1 1 calc R U . . .
H46B H 0.258057 0.645200 0.658089 0.063 Uiso 1 1 calc R U . . .
C47 C 0.2467(8) 0.7276(6) 0.7196(9) 0.074(5) Uani 1 1 d . . . . .
H47A H 0.260887 0.759836 0.686403 0.089 Uiso 1 1 calc R U . . .
H47B H 0.199395 0.725143 0.706422 0.089 Uiso 1 1 calc R U . . .
C48 C 0.2636(13) 0.7540(9) 0.7877(12) 0.142(10) Uani 1 1 d . . . . .
H48A H 0.310068 0.751175 0.804189 0.212 Uiso 1 1 calc R U . . .
H48B H 0.242450 0.727929 0.819780 0.212 Uiso 1 1 calc R U . . .
H48C H 0.250092 0.801640 0.787389 0.212 Uiso 1 1 calc R U . . .
C49 C 0.4916(7) 0.4354(8) 0.6839(7) 0.054(3) Uani 1 1 d . . . . .
C50 C 0.4951(6) 0.3656(7) 0.6604(7) 0.058(4) Uani 1 1 d . . . . .
H50A H 0.461062 0.338848 0.674570 0.087 Uiso 1 1 calc R U . . .
H50B H 0.536819 0.346277 0.682303 0.087 Uiso 1 1 calc R U . . .
H50C H 0.489809 0.364489 0.608551 0.087 Uiso 1 1 calc R U . . .
C51 C 0.3534(9) 0.5792(9) 0.2173(10) 0.092(6) Uani 1 1 d . . . . .
C52 C 0.3423(8) 0.5061(7) 0.2223(10) 0.097(6) Uani 1 1 d . . . . .
H52A H 0.308283 0.491829 0.182621 0.146 Uiso 1 1 calc R U . . .
H52B H 0.329463 0.496103 0.267351 0.146 Uiso 1 1 calc R U . . .
H52C H 0.381742 0.481356 0.220327 0.146 Uiso 1 1 calc R U . . .
C53 C 0.9256(10) 0.3438(13) 0.9373(12) 0.103(7) Uani 1 1 d . . . . .
C54 C 0.9431(11) 0.4090(11) 0.9662(13) 0.146(10) Uani 1 1 d . . . . .
H54A H 0.989608 0.414534 0.973342 0.219 Uiso 1 1 calc R U . . .
H54B H 0.929921 0.413630 1.011898 0.219 Uiso 1 1 calc R U . . .
H54C H 0.921903 0.443991 0.933320 0.219 Uiso 1 1 calc R U . . .
O1 O 0.2784(3) 0.2902(3) 0.8131(3) 0.0224(15) Uani 1 1 d . . . . .
H1 H 0.302581 0.298703 0.775818 0.027 Uiso 1 1 d R U . . .
O2 O 0.1827(3) 0.2044(4) 0.7799(4) 0.0317(17) Uani 1 1 d . . . . .
H2 H 0.168991 0.180532 0.734541 0.038 Uiso 1 1 d R U . . .
O3 O 0.3384(3) 0.2382(3) 0.9392(3) 0.0220(15) Uani 1 1 d . . . . .
H3 H 0.331438 0.223649 0.985787 0.026 Uiso 1 1 d R U . . .
O4 O 0.2216(3) 0.3938(3) 0.8638(4) 0.0331(18) Uani 1 1 d . . . . .
H4 H 0.195066 0.406612 0.897686 0.040 Uiso 1 1 d R U . . .
O5 O 0.3359(3) 0.0969(3) 0.9220(4) 0.0291(16) Uani 1 1 d . . . . .
O6 O 0.4333(3) 0.1405(3) 0.9690(3) 0.0236(15) Uani 1 1 d . . . . .
O7 O 0.4619(3) 0.2648(3) 1.0178(3) 0.0292(16) Uani 1 1 d . . . . .
O8 O 0.3928(4) 0.3510(4) 1.0220(4) 0.0394(19) Uani 1 1 d . . . . .
O9 O 0.3136(4) 0.4567(4) 0.9715(4) 0.046(2) Uani 1 1 d . . . . .
O10 O 0.2621(4) 0.5277(4) 0.8876(4) 0.047(2) Uani 1 1 d . . . . .
O11 O 0.1613(4) 0.5048(4) 0.7902(5) 0.053(2) Uani 1 1 d . . . . .
O12 O 0.1020(4) 0.4091(4) 0.7726(5) 0.054(2) Uani 1 1 d . . . . .
O13 O 0.0733(3) 0.2803(4) 0.7183(4) 0.042(2) Uani 1 1 d . . . . .
O14 O 0.0536(4) 0.1917(4) 0.7831(5) 0.045(2) Uani 1 1 d . . . . .
O15 O 0.1309(3) 0.0887(3) 0.8298(4) 0.0341(18) Uani 1 1 d . . . . .
O16 O 0.2303(3) 0.0736(3) 0.8098(4) 0.0322(17) Uani 1 1 d . . . . .
O17 O 0.2120(3) 0.1742(3) 0.9131(3) 0.0250(15) Uani 1 1 d . . . . .
O18 O 0.1374(3) 0.2788(3) 0.8671(4) 0.0370(19) Uani 1 1 d . . . . .
O19 O 0.3882(3) 0.1896(3) 0.8378(3) 0.0235(15) Uani 1 1 d . . . . .
O20 O 0.4152(3) 0.3168(3) 0.8865(4) 0.0285(16) Uani 1 1 d . . . . .
O21 O 0.3290(3) 0.4333(3) 0.8308(3) 0.0271(16) Uani 1 1 d . . . . .
O22 O 0.2224(3) 0.4091(3) 0.7292(3) 0.0299(17) Uani 1 1 d . . . . .
O23 O 0.2507(4) 0.3226(4) 0.9888(4) 0.048(2) Uani 1 1 d . . . . .
H23D H 0.212960 0.346724 0.986754 0.057 Uiso 1 1 d R U . . .
H23E H 0.260430 0.286004 1.019779 0.057 Uiso 1 1 d R U . . .
O24 O 0.2914(3) 0.1512(3) 0.7242(4) 0.0307(16) Uani 1 1 d . . . . .
H24D H 0.255474 0.136679 0.691600 0.037 Uiso 1 1 d R U . . .
H24E H 0.330294 0.156320 0.710099 0.037 Uiso 1 1 d R U . . .
O25 O 0.1760(3) 0.2894(4) 0.6545(4) 0.0374(18) Uani 1 1 d . . . . .
H25C H 0.194826 0.317870 0.626164 0.045 Uiso 1 1 d R U . . .
H25D H 0.158537 0.248051 0.636694 0.045 Uiso 1 1 d R U . . .
O26 O 0.3534(4) 0.3153(4) 0.5807(4) 0.041(2) Uani 1 1 d . . . . .
O27 O 0.2878(4) 0.2455(4) 0.6165(4) 0.045(2) Uani 1 1 d . . . . .
O28 O 0.3548(4) 0.3047(4) 0.6935(4) 0.054(2) Uani 1 1 d . . . . .
N1 N 0.0927(4) 0.1746(4) 0.9308(5) 0.037(2) Uani 1 1 d . . . . .
N2 N 0.5067(4) 0.2231(4) 0.8957(4) 0.028(2) Uani 1 1 d . . . . .
N3 N 0.2741(4) 0.5331(4) 0.7458(5) 0.034(2) Uani 1 1 d . . . . .
N4 N 0.3339(4) 0.2897(4) 0.6298(5) 0.036(2) Uani 1 1 d . . . . .
N6 N 0.4874(6) 0.4913(7) 0.7022(6) 0.067(3) Uani 1 1 d . . . . .
N7 N 0.3610(7) 0.6347(8) 0.2143(9) 0.102(5) Uani 1 1 d . . . . .
N8 N 0.9134(10) 0.2894(10) 0.9153(12) 0.135(8) Uani 1 1 d . . . . .
O32 O 0.1749(11) 0.4562(7) 0.9768(11) 0.057(6) Uani 0.61(3) 1 d . U P D 1
O32' O 0.1336(14) 0.4598(10) 0.9371(16) 0.046(8) Uani 0.39(3) 1 d . U P D 2
N5 N 0.1354(8) 0.1101(9) 0.6113(10) 0.074(3) Uani 0.794(11) 1 d D U P E 1
O29 O 0.1146(7) 0.1557(7) 0.6457(7) 0.074(3) Uani 0.794(11) 1 d D U P E 1
O30 O 0.0919(6) 0.0820(8) 0.5643(8) 0.074(3) Uani 0.794(11) 1 d D U P E 1
O31 O 0.1916(6) 0.0941(7) 0.6226(7) 0.075(3) Uani 0.794(11) 1 d D U P E 1
N5' N 0.113(3) 0.118(3) 0.599(3) 0.075(3) Uani 0.206(11) 1 d D U P E 2
O29' O 0.148(2) 0.156(3) 0.641(3) 0.075(3) Uani 0.206(11) 1 d D U P E 2
O30' O 0.116(3) 0.063(3) 0.565(3) 0.075(3) Uani 0.206(11) 1 d D U P E 2
O31' O 0.088(2) 0.174(3) 0.582(3) 0.075(3) Uani 0.206(11) 1 d D U P E 2
O33 O 0.260(2) 0.072(2) 0.602(2) 0.197(16) Uani 0.5 1 d . U P . .

loop_
_atom_site_aniso_label
_atom_site_aniso_U_11
_atom_site_aniso_U_22
_atom_site_aniso_U_33
_atom_site_aniso_U_23
_atom_site_aniso_U_13
_atom_site_aniso_U_12
Yb1 0.0219(2) 0.0206(2) 0.0239(2) -0.00089(18) 0.00377(19) 0.00085(18)
Yb2 0.0368(3) 0.0200(2) 0.0212(2) -0.00117(18) 0.0092(2) 0.0015(2)
Yb3 0.0263(3) 0.0290(3) 0.0367(3) 0.0083(2) 0.0069(2) 0.0054(2)
Co1 0.0224(8) 0.0287(8) 0.0417(9) 0.0070(7) 0.0076(7) 0.0006(6)
Co2 0.0244(7) 0.0232(7) 0.0196(7) 0.0013(6) 0.0045(6) -0.0022(6)
Co3 0.0405(9) 0.0220(7) 0.0336(8) 0.0025(6) 0.0124(7) 0.0075(6)
C1 0.029(7) 0.034(6) 0.028(6) 0.002(5) 0.015(5) 0.005(5)
C2 0.030(6) 0.018(5) 0.034(6) 0.009(4) -0.003(5) 0.007(4)
C3 0.050(8) 0.042(7) 0.043(7) 0.024(6) 0.017(6) 0.007(6)
C4 0.041(7) 0.031(6) 0.040(7) 0.000(5) -0.001(6) 0.004(5)
C5 0.041(7) 0.041(7) 0.018(5) 0.003(5) 0.008(5) -0.016(6)
C6 0.056(8) 0.065(9) 0.023(6) -0.026(6) 0.015(6) -0.020(7)
C7 0.051(9) 0.065(9) 0.059(9) -0.019(7) -0.028(7) -0.008(7)
C8 0.070(11) 0.106(14) 0.086(12) -0.059(11) -0.028(9) 0.014(10)
C9 0.092(11) 0.038(8) 0.047(9) -0.011(6) 0.034(8) 0.009(7)
C10 0.139(16) 0.030(7) 0.059(10) -0.015(7) 0.027(10) 0.007(9)
C11 0.122(18) 0.093(15) 0.17(2) -0.087(15) 0.033(16) -0.036(13)
C12 0.18(2) 0.090(15) 0.18(2) -0.076(16) 0.057(19) 0.021(15)
C13 0.057(11) 0.049(10) 0.142(16) 0.027(10) 0.038(11) 0.025(8)
C14 0.048(10) 0.052(10) 0.095(12) 0.029(10) 0.005(9) 0.015(7)
C14' 0.048(10) 0.052(10) 0.095(13) 0.028(10) 0.006(10) 0.015(7)
C15 0.104(12) 0.113(12) 0.116(12) 0.002(8) 0.023(8) 0.010(8)
C15' 0.114(13) 0.119(13) 0.117(13) -0.001(8) 0.023(8) 0.011(8)
C16 0.050(10) 0.054(10) 0.097(13) 0.028(9) 0.003(9) 0.013(7)
C16' 0.050(10) 0.054(10) 0.095(13) 0.028(10) 0.005(10) 0.015(8)
C17 0.028(7) 0.051(8) 0.051(8) 0.000(7) -0.004(6) -0.006(6)
C18 0.029(8) 0.090(11) 0.077(11) 0.024(9) -0.003(7) 0.009(7)
C19 0.125(11) 0.157(12) 0.134(11) -0.002(9) 0.022(9) 0.025(9)
C20 0.064(12) 0.18(2) 0.086(14) -0.003(14) -0.009(11) -0.014(13)
C21 0.036(7) 0.034(6) 0.030(6) 0.002(5) -0.001(5) 0.005(5)
C22 0.037(7) 0.020(6) 0.054(8) -0.008(5) 0.011(6) -0.018(5)
C23 0.110(14) 0.055(9) 0.065(10) -0.012(8) -0.007(10) -0.030(9)
C24 0.093(11) 0.022(6) 0.061(9) 0.000(6) 0.005(8) -0.010(7)
C25 0.034(7) 0.042(7) 0.057(8) 0.011(6) 0.013(6) 0.005(5)
C26 0.034(7) 0.051(7) 0.044(7) 0.019(6) 0.016(6) 0.003(6)
C27 0.046(8) 0.035(7) 0.064(9) 0.016(6) 0.029(7) 0.016(6)
C28 0.038(7) 0.023(6) 0.064(8) 0.000(6) 0.022(6) 0.005(5)
C29 0.027(7) 0.052(8) 0.083(10) 0.004(7) 0.024(7) -0.008(6)
C30 0.046(8) 0.040(7) 0.081(10) 0.007(7) 0.035(8) 0.002(6)
C31 0.048(9) 0.110(13) 0.094(13) -0.010(10) 0.037(9) -0.020(9)
C32 0.051(9) 0.060(9) 0.119(14) 0.014(9) 0.046(9) -0.005(7)
C33 0.026(6) 0.050(7) 0.029(6) -0.009(5) 0.009(5) -0.005(5)
C34 0.028(7) 0.080(9) 0.036(7) -0.028(6) 0.016(5) 0.000(6)
C35 0.046(8) 0.058(8) 0.055(8) 0.034(7) 0.032(7) -0.001(6)
C36 0.084(11) 0.033(7) 0.132(15) 0.041(8) 0.070(11) 0.017(7)
C37 0.024(6) 0.031(6) 0.033(6) -0.004(5) 0.001(5) -0.009(5)
C38 0.024(6) 0.046(7) 0.032(6) 0.005(5) -0.003(5) -0.003(5)
C39 0.040(7) 0.044(7) 0.048(8) 0.001(6) 0.012(6) -0.007(6)
C40 0.033(7) 0.069(9) 0.060(9) 0.011(7) 0.000(6) 0.009(6)
C41 0.055(9) 0.036(7) 0.071(9) 0.016(6) 0.027(7) 0.001(6)
C42 0.052(10) 0.014(9) 0.043(12) 0.005(7) 0.018(10) -0.009(8)
C42' 0.052(10) 0.013(10) 0.043(12) 0.006(7) 0.017(10) -0.011(8)
C43 0.112(12) 0.040(7) 0.031(7) 0.007(6) 0.017(8) -0.015(8)
C44 0.173(18) 0.061(10) 0.031(8) 0.011(7) 0.013(9) -0.063(11)
C45 0.070(9) 0.019(6) 0.061(8) 0.009(6) 0.020(7) 0.014(6)
C46 0.079(10) 0.027(7) 0.054(8) 0.010(6) 0.018(7) 0.014(6)
C47 0.097(13) 0.027(7) 0.098(13) 0.017(8) 0.022(11) 0.008(7)
C48 0.25(3) 0.055(12) 0.128(19) 0.022(13) 0.07(2) 0.024(15)
C49 0.054(9) 0.066(10) 0.043(8) 0.000(7) 0.013(7) -0.008(8)
C50 0.050(9) 0.080(11) 0.039(8) 0.022(7) -0.002(6) -0.015(7)
C51 0.088(14) 0.069(12) 0.116(16) 0.028(11) 0.018(11) -0.016(10)
C52 0.099(14) 0.056(10) 0.151(18) 0.037(11) 0.058(13) 0.004(9)
C53 0.082(15) 0.122(19) 0.102(17) 0.014(15) 0.015(12) 0.045(15)
C54 0.15(2) 0.104(18) 0.16(2) -0.019(17) -0.027(18) 0.004(16)
O1 0.021(4) 0.027(4) 0.018(3) 0.000(3) 0.000(3) 0.003(3)
O2 0.024(4) 0.039(4) 0.032(4) 0.006(3) 0.004(3) 0.001(3)
O3 0.024(4) 0.017(3) 0.027(4) 0.002(3) 0.010(3) 0.002(3)
O4 0.044(5) 0.032(4) 0.031(4) 0.006(3) 0.025(4) 0.007(3)
O5 0.024(4) 0.027(4) 0.035(4) 0.001(3) 0.002(3) 0.001(3)
O6 0.023(4) 0.023(4) 0.025(4) 0.000(3) 0.004(3) -0.002(3)
O7 0.033(4) 0.036(4) 0.019(4) -0.003(3) 0.007(3) -0.004(3)
O8 0.052(5) 0.035(4) 0.031(4) -0.006(4) 0.006(4) 0.001(4)
O9 0.081(6) 0.029(4) 0.026(4) 0.000(3) 0.009(4) 0.012(4)
O10 0.086(7) 0.025(4) 0.036(5) 0.003(4) 0.025(5) 0.009(4)
O11 0.050(6) 0.036(5) 0.080(7) 0.012(4) 0.034(5) 0.019(4)
O12 0.038(5) 0.042(5) 0.087(7) 0.027(5) 0.023(5) 0.022(4)
O13 0.025(4) 0.043(5) 0.054(5) 0.011(4) -0.002(4) 0.004(4)
O14 0.030(5) 0.040(5) 0.065(6) 0.016(4) 0.008(4) 0.000(4)
O15 0.027(4) 0.031(4) 0.044(5) -0.001(3) 0.007(4) -0.009(3)
O16 0.026(4) 0.029(4) 0.041(5) -0.004(3) 0.006(4) -0.002(3)
O17 0.021(4) 0.025(4) 0.026(4) 0.002(3) -0.001(3) -0.003(3)
O18 0.036(4) 0.023(4) 0.056(5) 0.009(4) 0.019(4) 0.005(3)
O19 0.027(4) 0.029(4) 0.015(3) -0.004(3) 0.006(3) 0.004(3)
O20 0.028(4) 0.026(4) 0.034(4) 0.005(3) 0.011(3) -0.001(3)
O21 0.036(4) 0.019(3) 0.028(4) -0.004(3) 0.012(3) -0.004(3)
O22 0.036(4) 0.029(4) 0.025(4) 0.002(3) 0.009(3) -0.001(3)
O23 0.051(5) 0.041(5) 0.056(5) 0.026(4) 0.024(4) 0.023(4)
O24 0.022(4) 0.039(4) 0.029(4) -0.004(3) 0.000(3) 0.001(3)
O25 0.042(5) 0.037(4) 0.034(4) -0.002(3) 0.009(4) -0.008(4)
O26 0.054(5) 0.049(5) 0.030(4) 0.004(4) 0.029(4) -0.012(4)
O27 0.058(6) 0.044(5) 0.040(5) -0.005(4) 0.025(4) -0.015(4)
O28 0.061(6) 0.074(6) 0.028(5) -0.008(4) 0.014(4) -0.020(5)
N1 0.027(5) 0.031(5) 0.061(7) 0.002(5) 0.024(5) 0.001(4)
N2 0.030(5) 0.029(5) 0.024(5) -0.001(4) 0.004(4) -0.004(4)
N3 0.047(6) 0.025(5) 0.031(5) 0.003(4) 0.010(4) 0.002(4)
N4 0.041(6) 0.026(5) 0.045(6) -0.004(4) 0.019(5) 0.005(4)
N6 0.068(9) 0.084(10) 0.052(8) -0.006(7) 0.020(6) 0.000(7)
N7 0.094(12) 0.070(10) 0.143(15) 0.007(10) 0.025(10) -0.019(9)
N8 0.130(17) 0.116(16) 0.150(18) -0.014(14) 0.006(13) 0.042(14)
O32 0.068(15) 0.046(9) 0.059(12) 0.000(8) 0.013(11) -0.002(8)
O32' 0.039(16) 0.035(12) 0.059(17) 0.007(11) 0.000(13) -0.004(10)
N5 0.069(6) 0.086(5) 0.059(4) -0.014(4) -0.008(5) -0.024(5)
O29 0.069(6) 0.087(6) 0.058(5) -0.013(4) -0.008(5) -0.024(5)
O30 0.068(6) 0.088(6) 0.058(5) -0.015(4) -0.007(5) -0.024(5)
O31 0.069(6) 0.087(6) 0.061(4) -0.014(4) -0.009(5) -0.023(5)
N5' 0.069(6) 0.087(5) 0.059(4) -0.014(4) -0.008(5) -0.024(5)
O29' 0.069(6) 0.087(6) 0.060(4) -0.014(4) -0.008(5) -0.024(5)
O30' 0.069(7) 0.087(6) 0.059(5) -0.014(4) -0.009(5) -0.024(5)
O31' 0.069(6) 0.087(6) 0.059(4) -0.014(4) -0.008(5) -0.024(5)
O33 0.204(18) 0.195(18) 0.194(18) -0.005(10) 0.044(10) 0.000(10)

loop_
_atom_type_symbol
_atom_type_description
_atom_type_scat_dispersion_real
_atom_type_scat_dispersion_imag
_atom_type_scat_source
C C 0.0033 0.0016 'International Tables Vol C Tables 4.2.6.8 and 6.1.1.4'
H H 0.0000 0.0000 'International Tables Vol C Tables 4.2.6.8 and 6.1.1.4'
N N 0.0061 0.0033 'International Tables Vol C Tables 4.2.6.8 and 6.1.1.4'
O O 0.0106 0.0060 'International Tables Vol C Tables 4.2.6.8 and 6.1.1.4'
Co Co 0.3494 0.9721 'International Tables Vol C Tables 4.2.6.8 and 6.1.1.4'
Yb Yb -0.3850 5.5486 'International Tables Vol C Tables 4.2.6.8 and 6.1.1.4'

loop_
_geom_angle_atom_site_label_1
_geom_angle_atom_site_label_2
_geom_angle_atom_site_label_3
_geom_angle
_geom_angle_site_symmetry_1
_geom_angle_site_symmetry_3
_geom_angle_publ_flag
O17 Yb1 O19 145.2(2) . . ?
O17 Yb1 O5 83.7(2) . . ?
O19 Yb1 O5 76.6(2) . . ?
O17 Yb1 O16 78.3(2) . . ?
O19 Yb1 O16 122.7(2) . . ?
O5 Yb1 O16 75.6(2) . . ?
O17 Yb1 O2 68.5(2) . . ?
O19 Yb1 O2 140.0(2) . . ?
O5 Yb1 O2 142.0(2) . . ?
O16 Yb1 O2 73.8(2) . . ?
O17 Yb1 O1 97.9(2) . . ?
O19 Yb1 O1 82.3(2) . . ?
O5 Yb1 O1 143.6(2) . . ?
O16 Yb1 O1 140.5(2) . . ?
O2 Yb1 O1 68.5(2) . . ?
O17 Yb1 O3 79.0(2) . . ?
O19 Yb1 O3 68.3(2) . . ?
O5 Yb1 O3 74.4(2) . . ?
O16 Yb1 O3 144.0(2) . . ?
O2 Yb1 O3 122.0(2) . . ?
O1 Yb1 O3 70.3(2) . . ?
O17 Yb1 O24 140.5(2) . . ?
O19 Yb1 O24 74.3(2) . . ?
O5 Yb1 O24 113.4(2) . . ?
O16 Yb1 O24 72.6(2) . . ?
O2 Yb1 O24 78.0(2) . . ?
O1 Yb1 O24 88.3(2) . . ?
O3 Yb1 O24 138.7(2) . . ?
O17 Yb1 Co1 34.25(16) . . ?
O19 Yb1 Co1 168.89(16) . . ?
O5 Yb1 Co1 111.28(17) . . ?
O16 Yb1 Co1 67.92(17) . . ?
O2 Yb1 Co1 34.94(16) . . ?
O1 Yb1 Co1 86.87(15) . . ?
O3 Yb1 Co1 105.50(15) . . ?
O24 Yb1 Co1 108.22(17) . . ?
O17 Yb1 Co2 111.85(16) . . ?
O19 Yb1 Co2 33.79(15) . . ?
O5 Yb1 Co2 67.74(17) . . ?
O16 Yb1 Co2 140.02(18) . . ?
O2 Yb1 Co2 146.16(18) . . ?
O1 Yb1 Co2 78.21(15) . . ?
O3 Yb1 Co2 35.07(14) . . ?
O24 Yb1 Co2 107.61(17) . . ?
Co1 Yb1 Co2 140.55(4) . . ?
O17 Yb1 Yb3 76.10(16) . . ?
O19 Yb1 Yb3 115.78(16) . . ?
O5 Yb1 Yb3 157.78(17) . . ?
O16 Yb1 Yb3 108.57(17) . . ?
O2 Yb1 Yb3 34.76(17) . . ?
O1 Yb1 Yb3 34.87(15) . . ?
O3 Yb1 Yb3 92.52(15) . . ?
O24 Yb1 Yb3 88.30(16) . . ?
Co1 Yb1 Yb3 54.20(3) . . ?
Co2 Yb1 Yb3 111.40(3) . . ?
O17 Yb1 Yb2 84.51(16) . . ?
O19 Yb1 Yb2 75.73(15) . . ?
O5 Yb1 Yb2 109.61(17) . . ?
O16 Yb1 Yb2 161.47(17) . . ?
O2 Yb1 Yb2 93.49(18) . . ?
O1 Yb1 Yb2 35.44(15) . . ?
O3 Yb1 Yb2 35.22(15) . . ?
O24 Yb1 Yb2 118.66(17) . . ?
Co1 Yb1 Yb2 93.90(3) . . ?
Co2 Yb1 Yb2 53.99(3) . . ?
Yb3 Yb1 Yb2 59.84(2) . . ?
O21 Yb2 O20 82.5(2) . . ?
O21 Yb2 O8 122.3(3) . . ?
O20 Yb2 O8 76.4(3) . . ?
O21 Yb2 O4 69.8(2) . . ?
O20 Yb2 O4 142.0(2) . . ?
O8 Yb2 O4 140.5(2) . . ?
O21 Yb2 O9 76.1(2) . . ?
O20 Yb2 O9 123.5(3) . . ?
O8 Yb2 O9 72.6(3) . . ?
O4 Yb2 O9 75.3(3) . . ?
O21 Yb2 O3 141.8(2) . . ?
O20 Yb2 O3 68.7(2) . . ?
O8 Yb2 O3 75.6(2) . . ?
O4 Yb2 O3 119.9(2) . . ?
O9 Yb2 O3 140.8(2) . . ?
O21 Yb2 O1 81.4(2) . . ?
O20 Yb2 O1 81.4(2) . . ?
O8 Yb2 O1 144.1(2) . . ?
O4 Yb2 O1 69.5(2) . . ?
O9 Yb2 O1 143.0(2) . . ?
O3 Yb2 O1 70.2(2) . . ?
O21 Yb2 O23 138.3(2) . . ?
O20 Yb2 O23 139.1(2) . . ?
O8 Yb2 O23 80.6(3) . . ?
O4 Yb2 O23 71.5(2) . . ?
O9 Yb2 O23 79.6(3) . . ?
O3 Yb2 O23 73.1(2) . . ?
O1 Yb2 O23 99.2(3) . . ?
O21 Yb2 Co3 34.82(17) . . ?
O20 Yb2 Co3 115.60(17) . . ?
O8 Yb2 Co3 138.06(19) . . ?
O4 Yb2 Co3 35.61(16) . . ?
O9 Yb2 Co3 67.59(19) . . ?
O3 Yb2 Co3 146.15(16) . . ?
O1 Yb2 Co3 77.16(15) . . ?
O23 Yb2 Co3 104.16(18) . . ?
O21 Yb2 Co2 115.46(16) . . ?
O20 Yb2 Co2 34.31(16) . . ?
O8 Yb2 Co2 67.55(19) . . ?
O4 Yb2 Co2 146.22(17) . . ?
O9 Yb2 Co2 138.2(2) . . ?
O3 Yb2 Co2 35.12(15) . . ?
O1 Yb2 Co2 78.18(15) . . ?
O23 Yb2 Co2 105.29(17) . . ?
Co3 Yb2 Co2 144.03(4) . . ?
O21 Yb2 Yb3 76.66(17) . . ?
O20 Yb2 Yb3 114.82(18) . . ?
O8 Yb2 Yb3 160.14(19) . . ?
O4 Yb2 Yb3 34.85(17) . . ?
O9 Yb2 Yb3 110.1(2) . . ?
O3 Yb2 Yb3 92.80(16) . . ?
O1 Yb2 Yb3 35.11(15) . . ?
O23 Yb2 Yb3 80.6(2) . . ?
Co3 Yb2 Yb3 54.08(3) . . ?
Co2 Yb2 Yb3 111.69(3) . . ?
O21 Yb2 Yb1 114.61(16) . . ?
O20 Yb2 Yb1 75.37(17) . . ?
O8 Yb2 Yb1 110.79(18) . . ?
O4 Yb2 Yb1 92.65(17) . . ?
O9 Yb2 Yb1 160.5(2) . . ?
O3 Yb2 Yb1 35.31(16) . . ?
O1 Yb2 Yb1 35.28(15) . . ?
O23 Yb2 Yb1 81.96(19) . . ?
Co3 Yb2 Yb1 111.13(4) . . ?
Co2 Yb2 Yb1 54.09(3) . . ?
Yb3 Yb2 Yb1 60.038(13) . . ?
O22 Yb3 O18 146.6(2) . . ?
O22 Yb3 O12 78.1(3) . . ?
O18 Yb3 O12 87.5(3) . . ?
O22 Yb3 O13 124.3(3) . . ?
O18 Yb3 O13 78.8(3) . . ?
O12 Yb3 O13 74.1(3) . . ?
O22 Yb3 O1 80.0(2) . . ?
O18 Yb3 O1 94.9(2) . . ?
O12 Yb3 O1 143.0(3) . . ?
O13 Yb3 O1 142.6(2) . . ?
O22 Yb3 O2 136.7(2) . . ?
O18 Yb3 O2 67.6(2) . . ?
O12 Yb3 O2 143.4(3) . . ?
O13 Yb3 O2 74.9(2) . . ?
O1 Yb3 O2 68.7(2) . . ?
O22 Yb3 O4 69.2(2) . . ?
O18 Yb3 O4 78.1(2) . . ?
O12 Yb3 O4 74.9(3) . . ?
O13 Yb3 O4 141.8(3) . . ?
O1 Yb3 O4 69.6(2) . . ?
O2 Yb3 O4 122.2(2) . . ?
O22 Yb3 O25 75.2(2) . . ?
O18 Yb3 O25 138.1(3) . . ?
O12 Yb3 O25 111.0(3) . . ?
O13 Yb3 O25 71.4(3) . . ?
O1 Yb3 O25 91.5(2) . . ?
O2 Yb3 O25 76.5(2) . . ?
O4 Yb3 O25 141.8(2) . . ?
O22 Yb3 Co3 34.52(17) . . ?
O18 Yb3 Co3 112.12(19) . . ?
O12 Yb3 Co3 67.9(2) . . ?
O13 Yb3 Co3 139.49(19) . . ?
O1 Yb3 Co3 77.19(16) . . ?
O2 Yb3 Co3 145.55(17) . . ?
O4 Yb3 Co3 35.47(16) . . ?
O25 Yb3 Co3 109.65(18) . . ?
O22 Yb3 Co1 166.74(18) . . ?
O18 Yb3 Co1 34.17(17) . . ?
O12 Yb3 Co1 113.2(2) . . ?
O13 Yb3 Co1 67.30(19) . . ?
O1 Yb3 Co1 86.76(16) . . ?
O2 Yb3 Co1 34.70(16) . . ?
O4 Yb3 Co1 106.17(16) . . ?
O25 Yb3 Co1 105.42(18) . . ?
Co3 Yb3 Co1 141.56(4) . . ?
O22 Yb3 Yb2 75.30(18) . . ?
O18 Yb3 Yb2 81.53(19) . . ?
O12 Yb3 Yb2 109.4(2) . . ?
O13 Yb3 Yb2 159.91(19) . . ?
O1 Yb3 Yb2 35.54(15) . . ?
O2 Yb3 Yb2 93.69(17) . . ?
O4 Yb3 Yb2 34.48(17) . . ?
O25 Yb3 Yb2 122.77(18) . . ?
Co3 Yb3 Yb2 53.77(3) . . ?
Co1 Yb3 Yb2 93.86(3) . . ?
O22 Yb3 Yb1 113.23(17) . . ?
O18 Yb3 Yb1 73.54(17) . . ?
O12 Yb3 Yb1 159.1(2) . . ?
O13 Yb3 Yb1 109.58(19) . . ?
O1 Yb3 Yb1 35.13(15) . . ?
O2 Yb3 Yb1 34.68(17) . . ?
O4 Yb3 Yb1 92.39(17) . . ?
O25 Yb3 Yb1 89.30(18) . . ?
Co3 Yb3 Yb1 110.92(3) . . ?
Co1 Yb3 Yb1 53.83(3) . . ?
Yb2 Yb3 Yb1 60.122(18) . . ?
O17 Co1 O18 89.3(3) . . ?
O17 Co1 O2 86.4(3) . . ?
O18 Co1 O2 85.5(3) . . ?
O17 Co1 O14 177.7(3) . . ?
O18 Co1 O14 93.0(3) . . ?
O2 Co1 O14 94.1(3) . . ?
O17 Co1 O15 90.2(3) . . ?
O18 Co1 O15 179.2(3) . . ?
O2 Co1 O15 93.8(3) . . ?
O14 Co1 O15 87.5(3) . . ?
O17 Co1 N1 86.8(3) . . ?
O18 Co1 N1 87.7(3) . . ?
O2 Co1 N1 170.4(4) . . ?
O14 Co1 N1 93.1(4) . . ?
O15 Co1 N1 92.9(3) . . ?
O17 Co1 Yb1 42.5(2) . . ?
O18 Co1 Yb1 93.6(2) . . ?
O2 Co1 Yb1 44.8(2) . . ?
O14 Co1 Yb1 137.4(2) . . ?
O15 Co1 Yb1 85.5(2) . . ?
N1 Co1 Yb1 129.2(3) . . ?
O17 Co1 Yb3 96.6(2) . . ?
O18 Co1 Yb3 42.7(2) . . ?
O2 Co1 Yb3 44.5(2) . . ?
O14 Co1 Yb3 85.3(2) . . ?
O15 Co1 Yb3 136.8(2) . . ?
N1 Co1 Yb3 129.9(3) . . ?
Yb1 Co1 Yb3 71.97(3) . . ?
O19 Co2 O20 91.9(3) . . ?
O19 Co2 O3 86.7(3) . . ?
O20 Co2 O3 87.1(3) . . ?
O19 Co2 O6 90.3(3) . . ?
O20 Co2 O6 177.8(3) . . ?
O3 Co2 O6 92.7(3) . . ?
O19 Co2 O7 177.0(3) . . ?
O20 Co2 O7 91.0(3) . . ?
O3 Co2 O7 94.2(3) . . ?
O6 Co2 O7 86.8(3) . . ?
O19 Co2 N2 86.3(3) . . ?
O20 Co2 N2 87.4(3) . . ?
O3 Co2 N2 171.0(3) . . ?
O6 Co2 N2 93.0(3) . . ?
O7 Co2 N2 93.0(3) . . ?
O19 Co2 Yb2 96.6(2) . . ?
O20 Co2 Yb2 43.0(2) . . ?
O3 Co2 Yb2 45.10(18) . . ?
O6 Co2 Yb2 136.33(19) . . ?
O7 Co2 Yb2 86.1(2) . . ?
N2 Co2 Yb2 130.4(2) . . ?
O19 Co2 Yb1 42.33(19) . . ?
O20 Co2 Yb1 95.9(2) . . ?
O3 Co2 Yb1 45.16(19) . . ?
O6 Co2 Yb1 85.5(2) . . ?
O7 Co2 Yb1 138.0(2) . . ?
N2 Co2 Yb1 128.5(2) . . ?
Yb2 Co2 Yb1 71.92(3) . . ?
O22 Co3 O21 92.2(3) . . ?
O22 Co3 O11 91.0(4) . . ?
O21 Co3 O11 176.7(4) . . ?
O22 Co3 O10 176.8(3) . . ?
O21 Co3 O10 90.9(3) . . ?
O11 Co3 O10 85.8(4) . . ?
O22 Co3 O4 86.8(3) . . ?
O21 Co3 O4 87.2(3) . . ?
O11 Co3 O4 93.7(3) . . ?
O10 Co3 O4 93.6(3) . . ?
O22 Co3 N3 87.7(3) . . ?
O21 Co3 N3 87.6(3) . . ?
O11 Co3 N3 91.8(4) . . ?
O10 Co3 N3 92.1(3) . . ?
O4 Co3 N3 172.3(3) . . ?
O22 Co3 Yb2 96.1(2) . . ?
O21 Co3 Yb2 43.25(19) . . ?
O11 Co3 Yb2 137.0(3) . . ?
O10 Co3 Yb2 86.4(2) . . ?
O4 Co3 Yb2 44.7(2) . . ?
N3 Co3 Yb2 130.7(3) . . ?
O22 Co3 Yb3 42.9(2) . . ?
O21 Co3 Yb3 97.49(19) . . ?
O11 Co3 Yb3 85.4(3) . . ?
O10 Co3 Yb3 136.8(2) . . ?
O4 Co3 Yb3 45.1(2) . . ?
N3 Co3 Yb3 130.4(3) . . ?
Yb2 Co3 Yb3 72.14(4) . . ?
O6 C1 O5 127.4(9) . . ?
O6 C1 C2 117.7(10) . . ?
O5 C1 C2 114.8(9) . . ?
C1 C2 C4 110.0(8) . . ?
C1 C2 C3 110.3(8) . . ?
C4 C2 C3 111.0(9) . . ?
C1 C2 H2A 108.5 . . ?
C4 C2 H2A 108.5 . . ?
C3 C2 H2A 108.5 . . ?
C2 C3 H3A 109.5 . . ?
C2 C3 H3B 109.5 . . ?
H3A C3 H3B 109.5 . . ?
C2 C3 H3C 109.5 . . ?
H3A C3 H3C 109.5 . . ?
H3B C3 H3C 109.5 . . ?
C2 C4 H4A 109.5 . . ?
C2 C4 H4B 109.5 . . ?
H4A C4 H4B 109.5 . . ?
C2 C4 H4C 109.5 . . ?
H4A C4 H4C 109.5 . . ?
H4B C4 H4C 109.5 . . ?
O7 C5 O8 128.6(10) . . ?
O7 C5 C6 116.4(11) . . ?
O8 C5 C6 115.0(10) . . ?
C8 C6 C5 113.8(12) . . ?
C8 C6 C7 111.0(11) . . ?
C5 C6 C7 114.4(10) . . ?
C8 C6 H6A 105.6 . . ?
C5 C6 H6A 105.6 . . ?
C7 C6 H6A 105.6 . . ?
C6 C7 H7A 109.5 . . ?
C6 C7 H7B 109.5 . . ?
H7A C7 H7B 109.5 . . ?
C6 C7 H7C 109.5 . . ?
H7A C7 H7C 109.5 . . ?
H7B C7 H7C 109.5 . . ?
C6 C8 H8A 109.5 . . ?
C6 C8 H8B 109.5 . . ?
H8A C8 H8B 109.5 . . ?
C6 C8 H8C 109.5 . . ?
H8A C8 H8C 109.5 . . ?
H8B C8 H8C 109.5 . . ?
O9 C9 O10 127.3(11) . . ?
O9 C9 C10 116.3(12) . . ?
O10 C9 C10 116.4(12) . . ?
C11 C10 C12 118.0(15) . . ?
C11 C10 C9 109.8(14) . . ?
C12 C10 C9 112.4(14) . . ?
C11 C10 H10A 105.1 . . ?
C12 C10 H10A 105.1 . . ?
C9 C10 H10A 105.1 . . ?
C10 C11 H11A 109.5 . . ?
C10 C11 H11B 109.5 . . ?
H11A C11 H11B 109.5 . . ?
C10 C11 H11C 109.5 . . ?
H11A C11 H11C 109.5 . . ?
H11B C11 H11C 109.5 . . ?
C10 C12 H12A 109.5 . . ?
C10 C12 H12B 109.5 . . ?
H12A C12 H12B 109.5 . . ?
C10 C12 H12C 109.5 . . ?
H12A C12 H12C 109.5 . . ?
H12B C12 H12C 109.5 . . ?
O12 C13 O11 127.8(11) . . ?
O12 C13 C14' 124.0(19) . . ?
O11 C13 C14' 103.3(19) . . ?
O12 C13 C14 108.5(16) . . ?
O11 C13 C14 121.3(15) . . ?
C15 C14 C16 108(2) . . ?
C15 C14 C13 107(2) . . ?
C16 C14 C13 118(2) . . ?
C15 C14 H14 107.6 . . ?
C16 C14 H14 107.6 . . ?
C13 C14 H14 107.6 . . ?
C15' C14' C16' 129(3) . . ?
C15' C14' C13 135(3) . . ?
C16' C14' C13 94(2) . . ?
C15' C14' H14' 94.0 . . ?
C16' C14' H14' 94.0 . . ?
C13 C14' H14' 94.0 . . ?
C14 C15 H15A 109.5 . . ?
C14 C15 H15B 109.5 . . ?
H15A C15 H15B 109.5 . . ?
C14 C15 H15C 109.5 . . ?
H15A C15 H15C 109.5 . . ?
H15B C15 H15C 109.5 . . ?
C14' C15' H15D 109.5 . . ?
C14' C15' H15E 109.5 . . ?
H15D C15' H15E 109.5 . . ?
C14' C15' H15F 109.5 . . ?
H15D C15' H15F 109.5 . . ?
H15E C15' H15F 109.5 . . ?
C14 C16 H16A 109.5 . . ?
C14 C16 H16B 109.5 . . ?
H16A C16 H16B 109.5 . . ?
C14 C16 H16C 109.5 . . ?
H16A C16 H16C 109.5 . . ?
H16B C16 H16C 109.5 . . ?
C14' C16' H16D 109.5 . . ?
C14' C16' H16E 109.5 . . ?
H16D C16' H16E 109.5 . . ?
C14' C16' H16F 109.5 . . ?
H16D C16' H16F 109.5 . . ?
H16E C16' H16F 109.5 . . ?
O13 C17 O14 124.9(11) . . ?
O13 C17 C18 120.2(12) . . ?
O14 C17 C18 114.8(11) . . ?
C20 C18 C19 108.3(15) . . ?
C20 C18 C17 111.5(13) . . ?
C19 C18 C17 107.4(15) . . ?
C20 C18 H18A 109.9 . . ?
C19 C18 H18A 109.9 . . ?
C17 C18 H18A 109.9 . . ?
C18 C19 H19A 109.5 . . ?
C18 C19 H19B 109.5 . . ?
H19A C19 H19B 109.5 . . ?
C18 C19 H19C 109.5 . . ?
H19A C19 H19C 109.5 . . ?
H19B C19 H19C 109.5 . . ?
C18 C20 H20A 109.5 . . ?
C18 C20 H20B 109.5 . . ?
H20A C20 H20B 109.5 . . ?
C18 C20 H20C 109.5 . . ?
H20A C20 H20C 109.5 . . ?
H20B C20 H20C 109.5 . . ?
O16 C21 O15 128.4(10) . . ?
O16 C21 C22 116.4(10) . . ?
O15 C21 C22 115.2(10) . . ?
C24 C22 C21 110.9(9) . . ?
C24 C22 C23 111.0(11) . . ?
C21 C22 C23 110.1(9) . . ?
C24 C22 H22A 108.2 . . ?
C21 C22 H22A 108.2 . . ?
C23 C22 H22A 108.2 . . ?
C22 C23 H23A 109.5 . . ?
C22 C23 H23B 109.5 . . ?
H23A C23 H23B 109.5 . . ?
C22 C23 H23C 109.5 . . ?
H23A C23 H23C 109.5 . . ?
H23B C23 H23C 109.5 . . ?
C22 C24 H24A 109.5 . . ?
C22 C24 H24B 109.5 . . ?
H24A C24 H24B 109.5 . . ?
C22 C24 H24C 109.5 . . ?
H24A C24 H24C 109.5 . . ?
H24B C24 H24C 109.5 . . ?
C26 C25 N1 109.3(9) . . ?
C26 C25 H25A 109.8 . . ?
N1 C25 H25A 109.8 . . ?
C26 C25 H25B 109.8 . . ?
N1 C25 H25B 109.8 . . ?
H25A C25 H25B 108.3 . . ?
O17 C26 C25 110.9(9) . . ?
O17 C26 H26A 109.5 . . ?
C25 C26 H26A 109.5 . . ?
O17 C26 H26B 109.5 . . ?
C25 C26 H26B 109.5 . . ?
H26A C26 H26B 108.0 . . ?
N1 C27 C28 107.8(9) . . ?
N1 C27 H27A 110.1 . . ?
C28 C27 H27A 110.1 . . ?
N1 C27 H27B 110.1 . . ?
C28 C27 H27B 110.1 . . ?
H27A C27 H27B 108.5 . . ?
O18 C28 C27 106.7(8) . . ?
O18 C28 H28A 110.4 . . ?
C27 C28 H28A 110.4 . . ?
O18 C28 H28B 110.4 . . ?
C27 C28 H28B 110.4 . . ?
H28A C28 H28B 108.6 . . ?
N1 C29 C30 117.6(11) . . ?
N1 C29 H29A 107.9 . . ?
C30 C29 H29A 107.9 . . ?
N1 C29 H29B 107.9 . . ?
C30 C29 H29B 107.9 . . ?
H29A C29 H29B 107.2 . . ?
C29 C30 C31 112.0(12) . . ?
C29 C30 H30A 109.2 . . ?
C31 C30 H30A 109.2 . . ?
C29 C30 H30B 109.2 . . ?
C31 C30 H30B 109.2 . . ?
H30A C30 H30B 107.9 . . ?
C32 C31 C30 114.7(14) . . ?
C32 C31 H31A 108.6 . . ?
C30 C31 H31A 108.6 . . ?
C32 C31 H31B 108.6 . . ?
C30 C31 H31B 108.6 . . ?
H31A C31 H31B 107.6 . . ?
C31 C32 H32A 109.5 . . ?
C31 C32 H32B 109.5 . . ?
H32A C32 H32B 109.5 . . ?
C31 C32 H32C 109.5 . . ?
H32A C32 H32C 109.5 . . ?
H32B C32 H32C 109.5 . . ?
N2 C33 C34 108.9(9) . . ?
N2 C33 H33A 109.9 . . ?
C34 C33 H33A 109.9 . . ?
N2 C33 H33B 109.9 . . ?
C34 C33 H33B 109.9 . . ?
H33A C33 H33B 108.3 . . ?
O19 C34 C33 110.2(8) . . ?
O19 C34 H34A 109.6 . . ?
C33 C34 H34A 109.6 . . ?
O19 C34 H34B 109.6 . . ?
C33 C34 H34B 109.6 . . ?
H34A C34 H34B 108.1 . . ?
N2 C35 C36 110.0(9) . . ?
N2 C35 H35A 109.7 . . ?
C36 C35 H35A 109.7 . . ?
N2 C35 H35B 109.7 . . ?
C36 C35 H35B 109.7 . . ?
H35A C35 H35B 108.2 . . ?
O20 C36 C35 114.2(10) . . ?
O20 C36 H36A 108.7 . . ?
C35 C36 H36A 108.7 . . ?
O20 C36 H36B 108.7 . . ?
C35 C36 H36B 108.7 . . ?
H36A C36 H36B 107.6 . . ?
N2 C37 C38 116.9(8) . . ?
N2 C37 H37A 108.1 . . ?
C38 C37 H37A 108.1 . . ?
N2 C37 H37B 108.1 . . ?
C38 C37 H37B 108.1 . . ?
H37A C37 H37B 107.3 . . ?
C37 C38 C39 109.2(9) . . ?
C37 C38 H38A 109.8 . . ?
C39 C38 H38A 109.8 . . ?
C37 C38 H38B 109.8 . . ?
C39 C38 H38B 109.8 . . ?
H38A C38 H38B 108.3 . . ?
C40 C39 C38 112.9(10) . . ?
C40 C39 H39A 109.0 . . ?
C38 C39 H39A 109.0 . . ?
C40 C39 H39B 109.0 . . ?
C38 C39 H39B 109.0 . . ?
H39A C39 H39B 107.8 . . ?
C39 C40 H40A 109.5 . . ?
C39 C40 H40B 109.5 . . ?
H40A C40 H40B 109.5 . . ?
C39 C40 H40C 109.5 . . ?
H40A C40 H40C 109.5 . . ?
H40B C40 H40C 109.5 . . ?
C42' C41 N3 112.4(13) . . ?
C42 C41 N3 110.7(12) . . ?
C42 C41 H41A 109.5 . . ?
N3 C41 H41A 109.5 . . ?
C42 C41 H41B 109.5 . . ?
N3 C41 H41B 109.5 . . ?
H41A C41 H41B 108.1 . . ?
O21 C42 C41 112.4(15) . . ?
O21 C42 H42A 109.1 . . ?
C41 C42 H42A 109.1 . . ?
O21 C42 H42B 109.1 . . ?
C41 C42 H42B 109.1 . . ?
H42A C42 H42B 107.9 . . ?
O21 C42' C41 109.5(15) . . ?
O21 C42' H42C 109.8 . . ?
C41 C42' H42C 109.8 . . ?
O21 C42' H42D 109.8 . . ?
C41 C42' H42D 109.8 . . ?
H42C C42' H42D 108.2 . . ?
C44 C43 N3 113.8(10) . . ?
C44 C43 H43A 108.8 . . ?
N3 C43 H43A 108.8 . . ?
C44 C43 H43B 108.8 . . ?
N3 C43 H43B 108.8 . . ?
H43A C43 H43B 107.7 . . ?
O22 C44 C43 115.2(11) . . ?
O22 C44 H44A 108.5 . . ?
C43 C44 H44A 108.5 . . ?
O22 C44 H44B 108.5 . . ?
C43 C44 H44B 108.5 . . ?
H44A C44 H44B 107.5 . . ?
N3 C45 C46 117.5(10) . . ?
N3 C45 H45A 107.9 . . ?
C46 C45 H45A 107.9 . . ?
N3 C45 H45B 107.9 . . ?
C46 C45 H45B 107.9 . . ?
H45A C45 H45B 107.2 . . ?
C47 C46 C45 113.2(11) . . ?
C47 C46 H46A 108.9 . . ?
C45 C46 H46A 108.9 . . ?
C47 C46 H46B 108.9 . . ?
C45 C46 H46B 108.9 . . ?
H46A C46 H46B 107.7 . . ?
C48 C47 C46 116.2(15) . . ?
C48 C47 H47A 108.2 . . ?
C46 C47 H47A 108.2 . . ?
C48 C47 H47B 108.2 . . ?
C46 C47 H47B 108.2 . . ?
H47A C47 H47B 107.4 . . ?
C47 C48 H48A 109.5 . . ?
C47 C48 H48B 109.5 . . ?
H48A C48 H48B 109.5 . . ?
C47 C48 H48C 109.5 . . ?
H48A C48 H48C 109.5 . . ?
H48B C48 H48C 109.5 . . ?
N6 C49 C50 178.5(16) . . ?
C49 C50 H50A 109.5 . . ?
C49 C50 H50B 109.5 . . ?
H50A C50 H50B 109.5 . . ?
C49 C50 H50C 109.5 . . ?
H50A C50 H50C 109.5 . . ?
H50B C50 H50C 109.5 . . ?
N7 C51 C52 179(2) . . ?
C51 C52 H52A 109.5 . . ?
C51 C52 H52B 109.5 . . ?
H52A C52 H52B 109.5 . . ?
C51 C52 H52C 109.5 . . ?
H52A C52 H52C 109.5 . . ?
H52B C52 H52C 109.5 . . ?
N8 C53 C54 177(3) . . ?
C53 C54 H54A 109.5 . . ?
C53 C54 H54B 109.5 . . ?
H54A C54 H54B 109.5 . . ?
C53 C54 H54C 109.5 . . ?
H54A C54 H54C 109.5 . . ?
H54B C54 H54C 109.5 . . ?
Yb3 O1 Yb1 110.0(3) . . ?
Yb3 O1 Yb2 109.4(2) . . ?
Yb1 O1 Yb2 109.3(2) . . ?
Yb3 O1 H1 109.3 . . ?
Yb1 O1 H1 109.4 . . ?
Yb2 O1 H1 109.5 . . ?
Co1 O2 Yb1 100.3(3) . . ?
Co1 O2 Yb3 100.8(3) . . ?
Yb1 O2 Yb3 110.6(3) . . ?
Co1 O2 H2 114.7 . . ?
Yb1 O2 H2 114.4 . . ?
Yb3 O2 H2 114.5 . . ?
Co2 O3 Yb2 99.8(2) . . ?
Co2 O3 Yb1 99.8(3) . . ?
Yb2 O3 Yb1 109.5(3) . . ?
Co2 O3 H3 115.2 . . ?
Yb2 O3 H3 115.2 . . ?
Yb1 O3 H3 115.3 . . ?
Co3 O4 Yb2 99.6(3) . . ?
Co3 O4 Yb3 99.5(3) . . ?
Yb2 O4 Yb3 110.7(3) . . ?
Co3 O4 H4 115.0 . . ?
Yb2 O4 H4 115.0 . . ?
Yb3 O4 H4 115.0 . . ?
C1 O5 Yb1 133.2(6) . . ?
C1 O6 Co2 125.7(7) . . ?
C5 O7 Co2 124.4(7) . . ?
C5 O8 Yb2 132.9(7) . . ?
C9 O9 Yb2 132.6(8) . . ?
C9 O10 Co3 125.8(7) . . ?
C13 O11 Co3 125.9(8) . . ?
C13 O12 Yb3 132.4(8) . . ?
C17 O13 Yb3 134.5(8) . . ?
C17 O14 Co1 127.4(7) . . ?
C21 O15 Co1 125.4(7) . . ?
C21 O16 Yb1 131.4(7) . . ?
C26 O17 Co1 113.6(6) . . ?
C26 O17 Yb1 138.9(6) . . ?
Co1 O17 Yb1 103.2(3) . . ?
C28 O18 Co1 108.7(6) . . ?
C28 O18 Yb3 135.4(6) . . ?
Co1 O18 Yb3 103.2(3) . . ?
C34 O19 Co2 114.7(6) . . ?
C34 O19 Yb1 139.1(6) . . ?
Co2 O19 Yb1 103.9(3) . . ?
C36 O20 Co2 110.5(7) . . ?
C36 O20 Yb2 141.9(7) . . ?
Co2 O20 Yb2 102.6(3) . . ?
C42 O21 Co3 111.9(10) . . ?
C42' O21 Co3 107.3(10) . . ?
C42 O21 Yb2 145.2(9) . . ?
C42' O21 Yb2 136.4(9) . . ?
Co3 O21 Yb2 101.9(3) . . ?
C44 O22 Co3 112.6(7) . . ?
C44 O22 Yb3 143.0(7) . . ?
Co3 O22 Yb3 102.6(3) . . ?
Yb2 O23 H23D 120.0 . . ?
Yb2 O23 H23E 120.0 . . ?
H23D O23 H23E 120.0 . . ?
Yb1 O24 H24D 120.0 . . ?
Yb1 O24 H24E 120.0 . . ?
H24D O24 H24E 120.0 . . ?
Yb3 O25 H25C 120.0 . . ?
Yb3 O25 H25D 120.1 . . ?
H25C O25 H25D 120.0 . . ?
C29 N1 C27 110.5(9) . . ?
C29 N1 C25 110.4(9) . . ?
C27 N1 C25 111.2(9) . . ?
C29 N1 Co1 113.8(8) . . ?
C27 N1 Co1 107.8(6) . . ?
C25 N1 Co1 102.9(6) . . ?
C35 N2 C33 110.2(8) . . ?
C35 N2 C37 112.9(9) . . ?
C33 N2 C37 111.1(8) . . ?
C35 N2 Co2 105.9(6) . . ?
C33 N2 Co2 103.0(6) . . ?
C37 N2 Co2 113.3(6) . . ?
C41 N3 C45 112.0(9) . . ?
C41 N3 C43 111.2(10) . . ?
C45 N3 C43 109.1(9) . . ?
C41 N3 Co3 106.7(6) . . ?
C45 N3 Co3 113.7(7) . . ?
C43 N3 Co3 103.8(7) . . ?
O26 N4 O28 123.5(9) . . ?
O26 N4 O27 119.4(9) . . ?
O28 N4 O27 117.1(9) . . ?
O31 N5 O29 122.5(16) . . ?
O31 N5 O30 124.0(17) . . ?
O29 N5 O30 113.5(18) . . ?
N5 O31 O33 156(2) . . ?
O31' N5' O29' 79(4) . . ?
O31' N5' O30' 134(6) . . ?
O29' N5' O30' 139(7) . . ?
N5' O29' O31' 50(2) . . ?
N5' O31' O29' 51(2) . . ?

loop_
_geom_bond_atom_site_label_1
_geom_bond_atom_site_label_2
_geom_bond_distance
_geom_bond_site_symmetry_2
_geom_bond_publ_flag
Yb1 O17 2.255(6) . ?
Yb1 O19 2.262(6) . ?
Yb1 O5 2.284(7) . ?
Yb1 O16 2.314(7) . ?
Yb1 O2 2.324(7) . ?
Yb1 O1 2.342(6) . ?
Yb1 O3 2.347(6) . ?
Yb1 O24 2.351(7) . ?
Yb1 Co1 3.2468(15) . ?
Yb1 Co2 3.2612(17) . ?
Yb1 Yb3 3.8244(9) . ?
Yb1 Yb2 3.8276(9) . ?
Yb2 O21 2.265(6) . ?
Yb2 O20 2.279(6) . ?
Yb2 O8 2.289(8) . ?
Yb2 O4 2.310(7) . ?
Yb2 O9 2.322(7) . ?
Yb2 O3 2.341(6) . ?
Yb2 O1 2.351(6) . ?
Yb2 O23 2.380(7) . ?
Yb2 Co3 3.2346(16) . ?
Yb2 Co2 3.2572(14) . ?
Yb2 Yb3 3.8168(15) . ?
Yb3 O22 2.265(6) . ?
Yb3 O18 2.270(7) . ?
Yb3 O12 2.277(7) . ?
Yb3 O13 2.307(8) . ?
Yb3 O1 2.327(6) . ?
Yb3 O2 2.329(7) . ?
Yb3 O4 2.331(7) . ?
Yb3 O25 2.371(7) . ?
Yb3 Co3 3.2475(16) . ?
Yb3 Co1 3.2620(15) . ?
Co1 O17 1.877(6) . ?
Co1 O18 1.881(7) . ?
Co1 O2 1.890(7) . ?
Co1 O14 1.909(8) . ?
Co1 O15 1.925(7) . ?
Co1 N1 1.964(9) . ?
Co2 O19 1.868(6) . ?
Co2 O20 1.882(6) . ?
Co2 O3 1.901(6) . ?
Co2 O6 1.923(6) . ?
Co2 O7 1.929(7) . ?
Co2 N2 1.975(8) . ?
Co3 O22 1.885(7) . ?
Co3 O21 1.888(7) . ?
Co3 O11 1.890(8) . ?
Co3 O10 1.909(8) . ?
Co3 O4 1.910(6) . ?
Co3 N3 1.966(8) . ?
C1 O6 1.257(12) . ?
C1 O5 1.263(12) . ?
C1 C2 1.516(13) . ?
C2 C4 1.526(14) . ?
C2 C3 1.560(14) . ?
C2 H2A 1.0000 . ?
C3 H3A 0.9800 . ?
C3 H3B 0.9800 . ?
C3 H3C 0.9800 . ?
C4 H4A 0.9800 . ?
C4 H4B 0.9800 . ?
C4 H4C 0.9800 . ?
C5 O7 1.254(13) . ?
C5 O8 1.255(13) . ?
C5 C6 1.530(15) . ?
C6 C8 1.462(18) . ?
C6 C7 1.542(17) . ?
C6 H6A 1.0000 . ?
C7 H7A 0.9800 . ?
C7 H7B 0.9800 . ?
C7 H7C 0.9800 . ?
C8 H8A 0.9800 . ?
C8 H8B 0.9800 . ?
C8 H8C 0.9800 . ?
C9 O9 1.249(14) . ?
C9 O10 1.256(15) . ?
C9 C10 1.535(16) . ?
C10 C11 1.46(2) . ?
C10 C12 1.52(2) . ?
C10 H10A 1.0000 . ?
C11 H11A 0.9800 . ?
C11 H11B 0.9800 . ?
C11 H11C 0.9800 . ?
C12 H12A 0.9800 . ?
C12 H12B 0.9800 . ?
C12 H12C 0.9800 . ?
C13 O12 1.245(16) . ?
C13 O11 1.268(17) . ?
C13 C14' 1.572(15) . ?
C13 C14 1.585(14) . ?
C14 C15 1.32(3) . ?
C14 C16 1.58(3) . ?
C14 H14 1.0000 . ?
C14' C15' 1.32(3) . ?
C14' C16' 1.55(4) . ?
C14' H14' 1.0000 . ?
C15 H15A 0.9800 . ?
C15 H15B 0.9800 . ?
C15 H15C 0.9800 . ?
C15' H15D 0.9800 . ?
C15' H15E 0.9800 . ?
C15' H15F 0.9800 . ?
C16 H16A 0.9800 . ?
C16 H16B 0.9800 . ?
C16 H16C 0.9800 . ?
C16' H16D 0.9800 . ?
C16' H16E 0.9800 . ?
C16' H16F 0.9800 . ?
C17 O13 1.238(13) . ?
C17 O14 1.278(14) . ?
C17 C18 1.531(17) . ?
C18 C20 1.46(2) . ?
C18 C19 1.51(2) . ?
C18 H18A 1.0000 . ?
C19 H19A 0.9800 . ?
C19 H19B 0.9800 . ?
C19 H19C 0.9800 . ?
C20 H20A 0.9800 . ?
C20 H20B 0.9800 . ?
C20 H20C 0.9800 . ?
C21 O16 1.240(12) . ?
C21 O15 1.261(12) . ?
C21 C22 1.537(14) . ?
C22 C24 1.478(16) . ?
C22 C23 1.538(17) . ?
C22 H22A 1.0000 . ?
C23 H23A 0.9800 . ?
C23 H23B 0.9800 . ?
C23 H23C 0.9800 . ?
C24 H24A 0.9800 . ?
C24 H24B 0.9800 . ?
C24 H24C 0.9800 . ?
C25 C26 1.504(15) . ?
C25 N1 1.514(14) . ?
C25 H25A 0.9900 . ?
C25 H25B 0.9900 . ?
C26 O17 1.419(12) . ?
C26 H26A 0.9900 . ?
C26 H26B 0.9900 . ?
C27 N1 1.489(14) . ?
C27 C28 1.532(15) . ?
C27 H27A 0.9900 . ?
C27 H27B 0.9900 . ?
C28 O18 1.445(12) . ?
C28 H28A 0.9900 . ?
C28 H28B 0.9900 . ?
C29 N1 1.484(14) . ?
C29 C30 1.504(16) . ?
C29 H29A 0.9900 . ?
C29 H29B 0.9900 . ?
C30 C31 1.527(18) . ?
C30 H30A 0.9900 . ?
C30 H30B 0.9900 . ?
C31 C32 1.511(18) . ?
C31 H31A 0.9900 . ?
C31 H31B 0.9900 . ?
C32 H32A 0.9800 . ?
C32 H32B 0.9800 . ?
C32 H32C 0.9800 . ?
C33 N2 1.490(12) . ?
C33 C34 1.512(15) . ?
C33 H33A 0.9900 . ?
C33 H33B 0.9900 . ?
C34 O19 1.388(11) . ?
C34 H34A 0.9900 . ?
C34 H34B 0.9900 . ?
C35 N2 1.470(12) . ?
C35 C36 1.471(13) . ?
C35 H35A 0.9900 . ?
C35 H35B 0.9900 . ?
C36 O20 1.322(14) . ?
C36 H36A 0.9900 . ?
C36 H36B 0.9900 . ?
C37 N2 1.494(13) . ?
C37 C38 1.518(14) . ?
C37 H37A 0.9900 . ?
C37 H37B 0.9900 . ?
C38 C39 1.536(15) . ?
C38 H38A 0.9900 . ?
C38 H38B 0.9900 . ?
C39 C40 1.531(15) . ?
C39 H39A 0.9900 . ?
C39 H39B 0.9900 . ?
C40 H40A 0.9800 . ?
C40 H40B 0.9800 . ?
C40 H40C 0.9800 . ?
C41 C42' 1.458(19) . ?
C41 C42 1.478(18) . ?
C41 N3 1.488(14) . ?
C41 H41A 0.9900 . ?
C41 H41B 0.9900 . ?
C42 O21 1.37(2) . ?
C42 H42A 0.9900 . ?
C42 H42B 0.9900 . ?
C42' O21 1.44(2) . ?
C42' H42C 0.9900 . ?
C42' H42D 0.9900 . ?
C43 C44 1.416(17) . ?
C43 N3 1.500(14) . ?
C43 H43A 0.9900 . ?
C43 H43B 0.9900 . ?
C44 O22 1.363(13) . ?
C44 H44A 0.9900 . ?
C44 H44B 0.9900 . ?
C45 N3 1.489(13) . ?
C45 C46 1.521(15) . ?
C45 H45A 0.9900 . ?
C45 H45B 0.9900 . ?
C46 C47 1.503(17) . ?
C46 H46A 0.9900 . ?
C46 H46B 0.9900 . ?
C47 C48 1.39(2) . ?
C47 H47A 0.9900 . ?
C47 H47B 0.9900 . ?
C48 H48A 0.9800 . ?
C48 H48B 0.9800 . ?
C48 H48C 0.9800 . ?
C49 N6 1.164(17) . ?
C49 C50 1.453(19) . ?
C50 H50A 0.9800 . ?
C50 H50B 0.9800 . ?
C50 H50C 0.9800 . ?
C51 N7 1.107(19) . ?
C51 C52 1.47(2) . ?
C52 H52A 0.9800 . ?
C52 H52B 0.9800 . ?
C52 H52C 0.9800 . ?
C53 N8 1.16(3) . ?
C53 C54 1.42(3) . ?
C54 H54A 0.9800 . ?
C54 H54B 0.9800 . ?
C54 H54C 0.9800 . ?
O1 H1 0.9801 . ?
O2 H2 0.9800 . ?
O3 H3 0.9801 . ?
O4 H4 0.9800 . ?
O23 H23D 0.9299 . ?
O23 H23E 0.9299 . ?
O24 H24D 0.9300 . ?
O24 H24E 0.9298 . ?
O25 H25C 0.9301 . ?
O25 H25D 0.9300 . ?
O26 N4 1.216(10) . ?
O27 N4 1.300(11) . ?
O28 N4 1.249(11) . ?
N5 O31 1.216(15) . ?
N5 O29 1.249(18) . ?
N5 O30 1.281(17) . ?
O31 O33 1.66(4) . ?
N5' O31' 1.22(2) . ?
N5' O29' 1.25(2) . ?
N5' O30' 1.28(2) . ?
O29' O31' 1.57(7) . ?

loop_
_geom_hbond_atom_site_label_D
_geom_hbond_atom_site_label_H
_geom_hbond_atom_site_label_A
_geom_hbond_distance_DH
_geom_hbond_distance_HA
_geom_hbond_distance_DA
_geom_hbond_angle_DHA
_geom_hbond_site_symmetry_A
C45 H45A O10 0.99 2.39 2.917(14) 112.5 .
C45 H45B O11 0.99 2.39 2.947(15) 114.6 .
O1 H1 O28 0.98 2.12 3.093(10) 173.3 .
O2 H2 O29 0.98 1.92 2.853(15) 158.1 .
O2 H2 O29' 0.98 1.82 2.78(5) 165.5 .
O3 H3 O26 0.98 1.94 2.872(9) 156.9 4_566
O4 H4 O32 0.98 1.93 2.847(16) 155.2 .
O4 H4 O32' 0.98 1.95 2.88(2) 157.5 .
O23 H23D O32 0.93 2.30 3.072(19) 140.5 .
O23 H23E O27 0.93 1.93 2.764(11) 148.0 4_566
O24 H24D O31 0.93 1.89 2.813(14) 169.8 .
O24 H24D O29' 0.93 2.33 3.14(5) 146.5 .
O24 H24D O33 0.93 2.17 2.79(4) 123.3 .
O25 H25D O29 0.93 2.07 2.929(15) 153.0 .
O25 H25D O29' 0.93 1.82 2.68(5) 153.1 .
O25 H25D O31' 0.93 2.21 3.10(5) 159.9 .
